data_7240759
loop_
_publ_author_name
'Herz, Fabian A. D.'
'Nobis, Matthias'
'Wendel, Daniel'
'Pahl, Philipp'
'Altmann, Philipp J.'
'Tillmann, Jan'
'Weidner, Richard'
'Inoue, Shigeyoshi'
'Rieger, Bernhard'

_publ_section_title
;
 Application of multifunctional silylenes and siliranes as universal
 crosslinkers for metal-free curing of silicones
;
_journal_issue 14
_journal_name_full 'Green Chemistry'
_journal_page_first 4489
_journal_page_last 4497
_journal_paper_doi 10.1039/D0GC00272K
_journal_volume 22
_journal_year 2020
_chemical_compound_source 'see text'
_chemical_formula_moiety 'C40 H84 Si5'
_chemical_formula_sum 'C40 H84 Si5'
_chemical_formula_weight 705.52
_space_group_IT_number 88
_space_group_name_Hall '-I 4ad'
_space_group_name_H-M_alt 'I 41/a :2'
_symmetry_cell_setting tetragonal
_symmetry_Int_Tables_number 88
_symmetry_space_group_name_Hall '-I 4ad'
_symmetry_space_group_name_H-M 'I 41/a :2'
_atom_sites_solution_hydrogens geom
_audit_update_record
;
2019-09-15 deposited with the CCDC.	2020-06-19 downloaded from the CCDC.
;
_cell_angle_alpha 90
_cell_angle_beta 90
_cell_angle_gamma 90
_cell_formula_units_Z 4
_cell_length_a 16.882(2)
_cell_length_b 16.882(2)
_cell_length_c 16.323(2)
_cell_measurement_reflns_used 9140
_cell_measurement_temperature 100
_cell_measurement_theta_max 25.6133
_cell_measurement_theta_min 2.4128
_cell_volume 4652.1(10)
_computing_cell_refinement 'SAINT (Bruker, 2014)'
_computing_data_collection 'APEX III Control Software (Bruker, 2015)'
_computing_data_reduction 'SAINT (Bruker, 2014)'
_computing_molecular_graphics 'PLATON (Spek, 2011)'
_computing_publication_material 'PLATON (Spek, 2011), enCIFer (Allen, 2014)'
_computing_structure_refinement 'SHELXL2014 (Sheldrick, 2014), SHELXLE (Huebschle, 2011)'
_computing_structure_solution 'SHELXT (Sheldrick, 2015)'
_diffrn_ambient_temperature 100
_diffrn_detector ' CCD '
_diffrn_detector_area_resol_mean 16
_diffrn_measured_fraction_theta_full 1.000
_diffrn_measured_fraction_theta_max 1.000
_diffrn_measurement_device ' \k-geometry diffractometer '
_diffrn_measurement_device_type ' Apex II CCD '
_diffrn_measurement_method ' phi- and omega-rotation '
_diffrn_radiation_monochromator 'Triumph monochromator'
_diffrn_radiation_probe x-ray
_diffrn_radiation_source 'fine-focus sealed tube'
_diffrn_radiation_type MoK\a
_diffrn_radiation_wavelength 0.71073
_diffrn_reflns_av_R_equivalents 0.0497
_diffrn_reflns_av_unetI/netI 0.0134
_diffrn_reflns_limit_h_max 20
_diffrn_reflns_limit_h_min -20
_diffrn_reflns_limit_k_max 20
_diffrn_reflns_limit_k_min -20
_diffrn_reflns_limit_l_max 19
_diffrn_reflns_limit_l_min -19
_diffrn_reflns_number 74129
_diffrn_reflns_reduction_process
;
;
_diffrn_reflns_theta_full 25.02
_diffrn_reflns_theta_max 25.02
_diffrn_reflns_theta_min 2.41
_exptl_absorpt_coefficient_mu 0.177
_exptl_absorpt_correction_T_max 0.7453
_exptl_absorpt_correction_T_min 0.7157
_exptl_absorpt_correction_type multi-scan
_exptl_absorpt_process_details 'SADABS 2014/5, Bruker, 2014'
_exptl_crystal_colour 'clear colourless'
_exptl_crystal_density_diffrn 1.007
_exptl_crystal_density_method 'Not Measured'
_exptl_crystal_description fragment
_exptl_crystal_F_000 1576
_exptl_crystal_size_max 0.149
_exptl_crystal_size_mid 0.085
_exptl_crystal_size_min 0.070
_refine_diff_density_max 0.761
_refine_diff_density_min -0.319
_refine_diff_density_rms 0.059
_refine_ls_extinction_method none
_refine_ls_goodness_of_fit_ref 1.035
_refine_ls_hydrogen_treatment constr
_refine_ls_matrix_type full
_refine_ls_number_parameters 108
_refine_ls_number_reflns 2054
_refine_ls_number_restraints 0
_refine_ls_restrained_S_all 1.035
_refine_ls_R_factor_all 0.0496
_refine_ls_R_factor_gt 0.0431
_refine_ls_shift/su_max 0.001
_refine_ls_shift/su_mean 0.000
_refine_ls_structure_factor_coef Fsqd
_refine_ls_weighting_details 'W=1/[\S^2^(FO^2^)+(0.0468P)^2^+14.2967P] WHERE P=(FO^2^+2FC^2^)/3'
_refine_ls_weighting_scheme calc
_refine_ls_wR_factor_gt 0.1071
_refine_ls_wR_factor_ref 0.1125
_reflns_number_gt 1813
_reflns_number_total 2054
_reflns_threshold_expression I>2\s(I)
_cod_data_source_file d0gc00272k2.cif
_cod_data_source_block herfa5_0m-auto
_cod_depositor_comments
;Adding full bibliography for 7240759.cif.

 Adding full bibliography for 7240759.cif.
;
_cod_original_cell_volume 4652.1(12)
_cod_original_sg_symbol_H-M 'I 41/a'
_cod_database_code 7240759

loop_
_space_group_symop_id
_space_group_symop_operation_xyz
1 x,y,z
2 3/4-y,1/4+x,1/4+z
3 1/2-x,-y,1/2+z
4 3/4+y,3/4-x,3/4+z
5 -x,-y,-z
6 1/4+y,3/4-x,3/4-z
7 1/2+x,y,1/2-z
8 1/4-y,1/4+x,1/4-z
9 1/2+x,1/2+y,1/2+z
10 1/4-y,3/4+x,3/4+z
11 -x,1/2-y,z
12 1/4+y,1/4-x,1/4+z
13 1/2-x,1/2-y,1/2-z
14 3/4+y,1/4-x,1/4-z
15 x,1/2+y,-z
16 3/4-y,3/4+x,3/4-z

loop_
_atom_site_aniso_label
_atom_site_aniso_U_11
_atom_site_aniso_U_22
_atom_site_aniso_U_33
_atom_site_aniso_U_23
_atom_site_aniso_U_13
_atom_site_aniso_U_12
Si1 0.0088(3) 0.0088(3) 0.0090(5) 0.0000 0.0000 0.0000
Si2 0.0148(3) 0.0126(3) 0.0111(3) 0.0027(2) 0.0000(2) -0.0001(2)
C1 0.0127(9) 0.0111(9) 0.0136(10) 0.0014(8) -0.0007(8) -0.0006(7)
C2 0.0270(11) 0.0096(10) 0.0149(10) 0.0010(8) -0.0018(8) 0.0005(8)
C3 0.0238(11) 0.0205(11) 0.0220(11) 0.0089(9) 0.0044(9) -0.0027(9)
C4 0.0246(13) 0.0566(18) 0.0529(18) 0.0314(15) 0.0013(12) -0.0123(12)
C5 0.0420(15) 0.0237(13) 0.0379(14) 0.0117(11) 0.0052(12) -0.0071(11)
C6 0.0514(17) 0.0344(14) 0.0297(14) 0.0078(11) 0.0153(12) -0.0044(12)
C7 0.0185(10) 0.0193(10) 0.0164(10) 0.0032(8) -0.0038(8) 0.0018(8)
C8 0.0296(14) 0.0335(14) 0.0583(18) 0.0160(13) -0.0181(13) 0.0023(11)
C9 0.0290(14) 0.0536(18) 0.0423(16) -0.0217(14) -0.0075(12) -0.0027(12)
C10 0.0209(12) 0.0545(17) 0.0312(13) 0.0132(12) -0.0077(10) -0.0107(11)

loop_
_atom_site_label
_atom_site_type_symbol
_atom_site_thermal_displace_type
_atom_site_fract_x
_atom_site_fract_y
_atom_site_fract_z
_atom_site_occupancy
_atom_site_U_iso_or_equiv
_atom_site_calc_flag
_atom_site_refinement_flags
_atom_site_disorder_assembly
_atom_site_disorder_group
Si1 Si Uani 0.50000 0.75000 0.12500 1.000 0.0089(2) d STP . .
Si2 Si Uani 0.50872(3) 0.60502(3) 0.28020(3) 1.000 0.0128(2) d . . .
C1 C Uani 0.47204(11) 0.66104(11) 0.18901(12) 1.000 0.0125(5) d . . .
C2 C Uani 0.50502(13) 0.57467(11) 0.17228(12) 1.000 0.0172(6) d . . .
C3 C Uani 0.43060(13) 0.55369(13) 0.34658(13) 1.000 0.0221(6) d . . .
C4 C Uani 0.34864(15) 0.56693(19) 0.31103(19) 1.000 0.0447(10) d . . .
C5 C Uani 0.44909(16) 0.46470(14) 0.34916(17) 1.000 0.0345(8) d . . .
C6 C Uani 0.43057(18) 0.58344(16) 0.43684(16) 1.000 0.0385(9) d . . .
C7 C Uani 0.60883(12) 0.62746(12) 0.32809(13) 1.000 0.0181(6) d . . .
C8 C Uani 0.64710(16) 0.55320(16) 0.36414(19) 1.000 0.0405(9) d . . .
C9 C Uani 0.60240(16) 0.69261(18) 0.39279(18) 1.000 0.0416(9) d . . .
C10 C Uani 0.66385(14) 0.65838(17) 0.26027(16) 1.000 0.0355(8) d . . .
H1 H Uiso 0.41290 0.65760 0.18930 1.000 0.0150 c RU . .
H2A H Uiso 0.55610 0.57040 0.14280 1.000 0.0210 c RU . .
H2B H Uiso 0.46600 0.53340 0.15730 1.000 0.0210 c RU . .
H4A H Uiso 0.33750 0.62390 0.30880 1.000 0.0670 c RU . .
H4B H Uiso 0.30910 0.54080 0.34570 1.000 0.0670 c RU . .
H4C H Uiso 0.34630 0.54470 0.25560 1.000 0.0670 c RU . .
H5A H Uiso 0.44920 0.44340 0.29330 1.000 0.0520 c RU . .
H5B H Uiso 0.40870 0.43740 0.38170 1.000 0.0520 c RU . .
H5C H Uiso 0.50120 0.45640 0.37410 1.000 0.0520 c RU . .
H6A H Uiso 0.42040 0.64060 0.43780 1.000 0.0580 c RU . .
H6B H Uiso 0.48220 0.57260 0.46180 1.000 0.0580 c RU . .
H6C H Uiso 0.38910 0.55590 0.46770 1.000 0.0580 c RU . .
H8A H Uiso 0.65190 0.51270 0.32140 1.000 0.0610 c RU . .
H8B H Uiso 0.61410 0.53290 0.40890 1.000 0.0610 c RU . .
H8C H Uiso 0.69980 0.56640 0.38520 1.000 0.0610 c RU . .
H9A H Uiso 0.57650 0.73910 0.36890 1.000 0.0620 c RU . .
H9B H Uiso 0.65550 0.70720 0.41170 1.000 0.0620 c RU . .
H9C H Uiso 0.57110 0.67330 0.43920 1.000 0.0620 c RU . .
H10A H Uiso 0.66870 0.61830 0.21720 1.000 0.0530 c RU . .
H10B H Uiso 0.71630 0.66950 0.28340 1.000 0.0530 c RU . .
H10C H Uiso 0.64170 0.70710 0.23700 1.000 0.0530 c RU . .

loop_
_atom_type_symbol
_atom_type_description
_atom_type_scat_dispersion_real
_atom_type_scat_dispersion_imag
_atom_type_scat_source
C C 0.0033 0.0016 ' International Tables Vol C Tables 4.2.6.8 and 6.1.1.4'
H H 0.0000 0.0000 ' International Tables Vol C Tables 4.2.6.8 and 6.1.1.4'
Si Si 0.0817 0.0704 ' International Tables Vol C Tables 4.2.6.8 and 6.1.1.4'

loop_
_geom_angle_atom_site_label_1
_geom_angle_atom_site_label_2
_geom_angle_atom_site_label_3
_geom_angle
_geom_angle_site_symmetry_1
_geom_angle_site_symmetry_2
_geom_angle_site_symmetry_3
_geom_angle_publ_flag
C1 Si1 C1 107.81(8) . . 8_655 yes
C1 Si1 C1 112.86(8) . . 11_665 yes
C1 Si1 C1 107.81(8) . . 14_465 yes
C1 Si1 C1 107.81(8) 8_655 . 11_665 yes
C1 Si1 C1 112.86(8) 8_655 . 14_465 yes
C1 Si1 C1 107.81(8) 11_665 . 14_465 yes
C1 Si2 C2 50.63(8) . . . yes
C1 Si2 C3 116.85(9) . . . yes
C1 Si2 C7 121.43(9) . . . yes
C2 Si2 C3 113.17(9) . . . yes
C2 Si2 C7 118.73(10) . . . yes
C3 Si2 C7 118.04(9) . . . yes
Si1 C1 Si2 139.45(11) . . . yes
Si1 C1 C2 123.25(13) . . . yes
Si2 C1 C2 63.59(10) . . . yes
Si2 C2 C1 65.78(10) . . . yes
Si2 C3 C4 110.19(17) . . . yes
Si2 C3 C5 108.57(16) . . . yes
Si2 C3 C6 112.95(16) . . . yes
C4 C3 C5 109.9(2) . . . no
C4 C3 C6 108.3(2) . . . no
C5 C3 C6 106.85(19) . . . no
Si2 C7 C8 111.77(15) . . . yes
Si2 C7 C9 111.38(15) . . . yes
Si2 C7 C10 108.00(15) . . . yes
C8 C7 C9 110.8(2) . . . no
C8 C7 C10 107.49(19) . . . no
C9 C7 C10 107.23(19) . . . no
Si1 C1 H1 107.00 . . . no
Si2 C1 H1 107.00 . . . no
C2 C1 H1 107.00 . . . no
Si2 C2 H2A 117.00 . . . no
Si2 C2 H2B 117.00 . . . no
C1 C2 H2A 117.00 . . . no
C1 C2 H2B 117.00 . . . no
H2A C2 H2B 114.00 . . . no
C3 C4 H4A 109.00 . . . no
C3 C4 H4B 110.00 . . . no
C3 C4 H4C 109.00 . . . no
H4A C4 H4B 109.00 . . . no
H4A C4 H4C 109.00 . . . no
H4B C4 H4C 109.00 . . . no
C3 C5 H5A 110.00 . . . no
C3 C5 H5B 110.00 . . . no
C3 C5 H5C 110.00 . . . no
H5A C5 H5B 109.00 . . . no
H5A C5 H5C 109.00 . . . no
H5B C5 H5C 109.00 . . . no
C3 C6 H6A 109.00 . . . no
C3 C6 H6B 109.00 . . . no
C3 C6 H6C 109.00 . . . no
H6A C6 H6B 109.00 . . . no
H6A C6 H6C 109.00 . . . no
H6B C6 H6C 109.00 . . . no
C7 C8 H8A 109.00 . . . no
C7 C8 H8B 109.00 . . . no
C7 C8 H8C 109.00 . . . no
H8A C8 H8B 109.00 . . . no
H8A C8 H8C 109.00 . . . no
H8B C8 H8C 110.00 . . . no
C7 C9 H9A 109.00 . . . no
C7 C9 H9B 109.00 . . . no
C7 C9 H9C 109.00 . . . no
H9A C9 H9B 109.00 . . . no
H9A C9 H9C 110.00 . . . no
H9B C9 H9C 109.00 . . . no
C7 C10 H10A 109.00 . . . no
C7 C10 H10B 109.00 . . . no
C7 C10 H10C 109.00 . . . no
H10A C10 H10B 109.00 . . . no
H10A C10 H10C 109.00 . . . no
H10B C10 H10C 109.00 . . . no

loop_
_geom_bond_atom_site_label_1
_geom_bond_atom_site_label_2
_geom_bond_distance
_geom_bond_site_symmetry_1
_geom_bond_site_symmetry_2
_geom_bond_publ_flag
Si1 C1 1.8894(19) . . yes
Si1 C1 1.8894(19) . 8_655 yes
Si1 C1 1.8894(19) . 11_665 yes
Si1 C1 1.8894(19) . 14_465 yes
Si2 C1 1.869(2) . . yes
Si2 C2 1.836(2) . . yes
Si2 C3 1.914(2) . . yes
Si2 C7 1.900(2) . . yes
C1 C2 1.585(3) . . no
C3 C4 1.517(3) . . no
C3 C5 1.535(3) . . no
C3 C6 1.557(3) . . no
C7 C8 1.528(3) . . no
C7 C9 1.529(4) . . no
C7 C10 1.537(3) . . no
C1 H1 1.0000 . . no
C2 H2A 0.9900 . . no
C2 H2B 0.9900 . . no
C4 H4A 0.9800 . . no
C4 H4B 0.9800 . . no
C4 H4C 0.9800 . . no
C5 H5A 0.9800 . . no
C5 H5B 0.9800 . . no
C5 H5C 0.9800 . . no
C6 H6A 0.9800 . . no
C6 H6B 0.9800 . . no
C6 H6C 0.9800 . . no
C8 H8A 0.9800 . . no
C8 H8B 0.9800 . . no
C8 H8C 0.9800 . . no
C9 H9A 0.9800 . . no
C9 H9B 0.9800 . . no
C9 H9C 0.9800 . . no
C10 H10A 0.9800 . . no
C10 H10B 0.9800 . . no
C10 H10C 0.9800 . . no

loop_
_geom_torsion_atom_site_label_1
_geom_torsion_atom_site_label_2
_geom_torsion_atom_site_label_3
_geom_torsion_atom_site_label_4
_geom_torsion
_geom_torsion_site_symmetry_1
_geom_torsion_site_symmetry_2
_geom_torsion_site_symmetry_3
_geom_torsion_site_symmetry_4
_geom_torsion_publ_flag
C1 Si1 C1 Si2 72.93(18) 8_655 . . . no
C1 Si1 C1 C2 -14.10(18) 8_655 . . . no
C1 Si1 C1 Si2 -46.01(19) 11_665 . . . no
C1 Si1 C1 C2 -133.05(15) 11_665 . . . no
C1 Si1 C1 Si2 -164.95(15) 14_465 . . . no
C1 Si1 C1 C2 108.01(16) 14_465 . . . no
C2 Si2 C1 Si1 -111.2(2) . . . . no
C3 Si2 C1 Si1 149.90(15) . . . . no
C3 Si2 C1 C2 -98.92(13) . . . . no
C7 Si2 C1 Si1 -8.0(2) . . . . no
C7 Si2 C1 C2 103.14(13) . . . . no
C3 Si2 C2 C1 106.52(12) . . . . no
C7 Si2 C2 C1 -108.62(12) . . . . no
C1 Si2 C3 C4 1.0(2) . . . . no
C1 Si2 C3 C5 121.40(16) . . . . no
C1 Si2 C3 C6 -120.29(17) . . . . no
C2 Si2 C3 C4 -55.2(2) . . . . no
C2 Si2 C3 C5 65.22(18) . . . . no
C2 Si2 C3 C6 -176.46(16) . . . . no
C7 Si2 C3 C4 159.71(17) . . . . no
C7 Si2 C3 C5 -79.90(18) . . . . no
C7 Si2 C3 C6 38.4(2) . . . . no
C1 Si2 C7 C8 -147.51(16) . . . . no
C1 Si2 C7 C9 88.02(18) . . . . no
C1 Si2 C7 C10 -29.47(19) . . . . no
C2 Si2 C7 C8 -88.36(18) . . . . no
C2 Si2 C7 C9 147.18(16) . . . . no
C2 Si2 C7 C10 29.68(19) . . . . no
C3 Si2 C7 C8 54.8(2) . . . . no
C3 Si2 C7 C9 -69.66(19) . . . . no
C3 Si2 C7 C10 172.84(15) . . . . no
Si1 C1 C2 Si2 133.54(14) . . . . no
